data_2008500
loop_
_publ_author_name
'Angel Dago Morales'
'Santiago Garc\'ia-Granda'
'Roxana P\'erez Gil'
'Francisco Coll-Manchado'

_publ_section_title
;
 3\b,4\b-Epoxy-7-oxo-7a-oxa-7a-homo-5\b-cholan-24-oic acid
;
_journal_issue 5
_journal_name_full 'Acta Crystallographica Section C'
_journal_page_first IUC9900043
_journal_paper_doi 10.1107/S0108270199099448
_journal_volume 55
_journal_year 1999
_chemical_formula_sum 'C24 H36 O5'
_chemical_formula_weight 404.53
_chemical_name_systematic
;
3\b,4\b-epoxy-7-oxo-7a-oxa-5\b-cholanoic acid
;
_space_group_IT_number 4
_symmetry_cell_setting monoclinic
_symmetry_space_group_name_Hall 'P 2yb'
_symmetry_space_group_name_H-M 'P 1 21 1'
_audit_creation_method SHELX-97
_cell_angle_alpha 90.00
_cell_angle_beta 103.48(5)
_cell_angle_gamma 90.00
_cell_formula_units_Z 2
_cell_length_a 6.318(4)
_cell_length_b 15.69(4)
_cell_length_c 11.161(6)
_cell_measurement_reflns_used 25
_cell_measurement_temperature 293(2)
_cell_measurement_theta_max 16
_cell_measurement_theta_min 10
_cell_volume 1076(3)
_computing_cell_refinement 'CAD-4 Software (Enraf-Nonius, 1994)'
_computing_data_collection 'CAD-4 Software (Enraf-Nonius, 1994)'
_computing_data_reduction 'REFLEX (local program)'
_computing_molecular_graphics 'SHELXTL-Plus (Sheldrick, 1990)'
_computing_publication_material 'PARST93 (Nardelli, 1983) and SHELXL97'
_computing_structure_refinement 'SHELXL97 (Sheldrick, 1997)'
_computing_structure_solution 'SHELXTL-Plus (Sheldrick, 1990)'
_diffrn_ambient_temperature 293(2)
_diffrn_measured_fraction_theta_full 0.997
_diffrn_measured_fraction_theta_max 0.997
_diffrn_measurement_device_type 'Enraf-Nonius CAD-4'
_diffrn_measurement_method \w-2\q
_diffrn_radiation_monochromator graphite
_diffrn_radiation_source 'fine-focus sealed tube'
_diffrn_radiation_type MoK\a
_diffrn_radiation_wavelength 0.71073
_diffrn_reflns_av_R_equivalents 0.036
_diffrn_reflns_av_sigmaI/netI 0.0614
_diffrn_reflns_limit_h_max 7
_diffrn_reflns_limit_h_min -7
_diffrn_reflns_limit_k_max 18
_diffrn_reflns_limit_k_min -18
_diffrn_reflns_limit_l_max 13
_diffrn_reflns_limit_l_min -13
_diffrn_reflns_number 4138
_diffrn_reflns_theta_full 24.99
_diffrn_reflns_theta_max 24.99
_diffrn_reflns_theta_min 1.88
_diffrn_standards_decay_% 2.7
_diffrn_standards_interval_count 200
_diffrn_standards_interval_time 60
_diffrn_standards_number 3
_exptl_absorpt_coefficient_mu 0.086
_exptl_absorpt_correction_type none
_exptl_crystal_colour colourless
_exptl_crystal_density_diffrn 1.248
_exptl_crystal_density_method 'not measured'
_exptl_crystal_description prism
_exptl_crystal_F_000 440
_exptl_crystal_size_max 0.3
_exptl_crystal_size_mid 0.3
_exptl_crystal_size_min 0.2
_refine_diff_density_max 0.377
_refine_diff_density_min -0.244
_refine_ls_abs_structure_details 'Absolute structure could not be determined reliably Flack (1983)'
_refine_ls_abs_structure_Flack 0.0(19)
_refine_ls_extinction_method none
_refine_ls_goodness_of_fit_ref 1.034
_refine_ls_hydrogen_treatment
;
All H-atom parameters were refined as riding atoms with common isotropic
displacement parameter
;
_refine_ls_matrix_type full
_refine_ls_number_parameters 262
_refine_ls_number_reflns 3783
_refine_ls_number_restraints 1
_refine_ls_restrained_S_all 1.034
_refine_ls_R_factor_all 0.107
_refine_ls_R_factor_gt 0.053
_refine_ls_shift/su_max <0.001
_refine_ls_shift/su_mean 0.000
_refine_ls_structure_factor_coef Fsqd
_refine_ls_weighting_details 'calc w = 1/[\s^2^(Fo^2^)+(0.0841P)^2^+0.1625P] where P = (Fo^2^+2Fc^2^)/3'
_refine_ls_weighting_scheme calc
_refine_ls_wR_factor_ref 0.155
_reflns_number_gt 2390
_reflns_number_total 3783
_reflns_threshold_expression I>2\s(I)
_cod_data_source_file qb0082.cif
_cod_data_source_block QB0082
_cod_original_sg_symbol_H-M 'P 21'
_cod_database_code 2008500

loop_
_symmetry_equiv_pos_as_xyz
'x, y, z'
'-x, y+1/2, -z'

loop_
_atom_site_label
_atom_site_fract_x
_atom_site_fract_y
_atom_site_fract_z
_atom_site_U_iso_or_equiv
_atom_site_adp_type
_atom_site_calc_flag
_atom_site_refinement_flags
_atom_site_occupancy
_atom_site_disorder_assembly
_atom_site_disorder_group
_atom_site_type_symbol
C1 .0017(6) .4187(3) -.1982(3) .0528(11) Uani d . 1 . . C
H1A -.1142 .3905 -.2572 .080 Uiso calc R 1 . . H
H1B -.0504 .4748 -.1825 .080 Uiso calc R 1 . . H
C2 .1959(7) .4290(3) -.2553(4) .0610(12) Uani d . 1 . . C
H2A .1473 .4533 -.3371 .080 Uiso calc R 1 . . H
H2B .2984 .4685 -.2059 .080 Uiso calc R 1 . . H
C3 .3082(8) .3470(3) -.2645(4) .0631(12) Uani d . 1 . . C
H3 .4542 .3512 -.2801 .080 Uiso calc R 1 . . H
C4 .2689(7) .2732(3) -.1929(4) .0577(12) Uani d . 1 . . C
H4 .3908 .2336 -.1667 .080 Uiso calc R 1 . . H
C5 .1052(6) .2762(2) -.1141(3) .0486(10) Uani d . 1 . . C
H5 -.0301 .2549 -.1675 .080 Uiso calc R 1 . . H
C6 .1616(7) .2112(3) -.0079(4) .0606(12) Uani d . 1 . . C
H6A .0622 .2192 .0456 .080 Uiso calc R 1 . . H
H6B .1387 .1542 -.0421 .080 Uiso calc R 1 . . H
C7 .3892(7) .2176(3) .0677(4) .0492(10) Uani d . 1 . . C
O7A .4610(4) .28925(16) .1225(2) .0440(7) Uani d . 1 . . O
C8 .3119(5) .3589(2) .1391(3) .0343(8) Uani d . 1 . . C
H8 .1858 .3355 .1650 .080 Uiso calc R 1 . . H
C9 .2372(6) .4104(2) .0203(3) .0370(8) Uani d . 1 . . C
H9 .3627 .4141 -.0172 .080 Uiso calc R 1 . . H
C10 .0493(5) .3678(2) -.0778(3) .0422(9) Uani d . 1 . . C
C11 .1761(7) .5026(3) .0453(3) .0531(11) Uani d . 1 . . C
H11A .1805 .5365 -.0267 .080 Uiso calc R 1 . . H
H11B .0268 .5026 .0537 .080 Uiso calc R 1 . . H
C12 .3165(7) .5473(2) .1584(3) .0469(10) Uani d . 1 . . C
H12A .4582 .5603 .1434 .080 Uiso calc R 1 . . H
H12B .2483 .6006 .1725 .080 Uiso calc R 1 . . H
C13 .3446(6) .4909(2) .2729(3) .0362(8) Uani d . 1 . . C
C14 .4514(5) .4095(2) .2418(3) .0352(8) Uani d . 1 . . C
H14 .5800 .4271 .2131 .080 Uiso calc R 1 . . H
C15 .5358(7) .3646(3) .3656(3) .0507(10) Uani d . 1 . . C
H15A .6619 .3297 .3640 .080 Uiso calc R 1 . . H
H15B .4239 .3289 .3860 .080 Uiso calc R 1 . . H
C16 .5967(7) .4379(3) .4577(3) .0499(10) Uani d . 1 . . C
H16A .7531 .4396 .4899 .080 Uiso calc R 1 . . H
H16B .5278 .4300 .5260 .080 Uiso calc R 1 . . H
C17 .5175(6) .5218(2) .3891(3) .0367(9) Uani d . 1 . . C
H17 .6402 .5455 .3601 .080 Uiso calc R 1 . . H
C18 .1259(6) .4737(3) .3066(4) .0545(11) Uani d . 1 . . C
H18A .0645 .5266 .3254 .080 Uiso calc R 1 . . H
H18B .1489 .4369 .3772 .080 Uiso calc R 1 . . H
H18C .0278 .4469 .2384 .080 Uiso calc R 1 . . H
C19 -.1604(6) .3643(4) -.0315(4) .0662(13) Uani d . 1 . . C
H19A -.1347 .3326 .0441 .080 Uiso calc R 1 . . H
H19B -.2727 .3369 -.0921 .080 Uiso calc R 1 . . H
H19C -.2052 .4211 -.0174 .080 Uiso calc R 1 . . H
C20 .4493(6) .5892(3) .4736(3) .0446(10) Uani d . 1 . . C
H20 .3281 .5650 .5034 .080 Uiso calc R 1 . . H
C21 .3678(7) .6715(3) .4069(4) .0579(12) Uani d . 1 . . C
H21A .2535 .6589 .3359 .080 Uiso calc R 1 . . H
H21B .4854 .6992 .3812 .080 Uiso calc R 1 . . H
H21C .3132 .7084 .4613 .080 Uiso calc R 1 . . H
C22 .6332(6) .6084(3) .5877(3) .0487(10) Uani d . 1 . . C
H22A .5804 .6503 .6377 .080 Uiso calc R 1 . . H
H22B .6647 .5567 .6362 .080 Uiso calc R 1 . . H
C23 .8431(6) .6410(3) .5622(3) .0530(11) Uani d . 1 . . C
H23A .9122 .5957 .5261 .080 Uiso calc R 1 . . H
H23B .8112 .6873 .5031 .080 Uiso calc R 1 . . H
C24 .9964(7) .6720(3) .6772(4) .0569(11) Uani d . 1 . . C
O1 .1767(6) .2792(2) -.3248(3) .0756(10) Uani d . 1 . . O
O2 .5149(6) .1577(2) .0805(3) .0797(11) Uani d . 1 . . O
O3 1.1780(5) .6358(2) .7045(3) .0892(12) Uani d . 1 . . O
H3A 1.2516 .6564 .7682 .080 Uiso calc R 1 . . H
O4 .9626(8) .7278(5) .7372(5) .217(4) Uani d . 1 . . O

loop_
_atom_site_aniso_label
_atom_site_aniso_U_11
_atom_site_aniso_U_22
_atom_site_aniso_U_33
_atom_site_aniso_U_12
_atom_site_aniso_U_13
_atom_site_aniso_U_23
C1 .054(2) .060(3) .033(2) .005(2) -.0119(18) .000(2)
C2 .075(3) .070(3) .034(2) -.012(3) .003(2) .010(2)
C3 .059(3) .088(4) .038(2) -.002(3) .002(2) -.004(2)
C4 .060(3) .065(3) .039(2) .001(2) -.0095(19) -.009(2)
C5 .044(2) .049(3) .042(2) -.0027(19) -.0129(18) .0001(19)
C6 .061(3) .046(3) .061(3) -.017(2) -.014(2) .002(2)
C7 .060(3) .038(2) .038(2) .002(2) -.0120(19) .0013(19)
O7A .0425(15) .0383(15) .0438(14) .0021(12) -.0051(11) -.0010(13)
C8 .0315(17) .039(2) .0289(18) .0016(16) .0000(14) .0033(16)
C9 .0365(18) .043(2) .0275(17) -.0006(16) -.0009(14) .0042(15)
C10 .0312(18) .055(3) .034(2) -.0014(18) -.0056(15) .0004(18)
C11 .068(3) .047(3) .035(2) .010(2) -.005(2) .0015(19)
C12 .065(3) .035(2) .033(2) .0086(19) -.0031(18) .0034(16)
C13 .0371(19) .038(2) .0308(18) .0056(16) .0031(15) .0027(16)
C14 .0328(18) .037(2) .0327(18) .0015(15) .0008(15) .0063(16)
C15 .059(2) .047(2) .036(2) .002(2) -.0082(19) .0071(18)
C16 .061(3) .051(3) .032(2) .004(2) .0008(17) .0064(19)
C17 .036(2) .046(2) .0262(18) .0010(16) .0037(15) .0010(16)
C18 .040(2) .073(3) .048(2) .005(2) .0035(18) -.010(2)
C19 .038(2) .098(4) .057(3) -.011(2) -.001(2) .002(3)
C20 .045(2) .055(3) .0328(19) .0037(19) .0075(17) -.0004(18)
C21 .061(3) .057(3) .047(2) .014(2) -.006(2) -.016(2)
C22 .055(2) .059(3) .0295(19) .003(2) .0048(18) -.0060(19)
C23 .041(2) .079(3) .035(2) .002(2) .0007(17) -.011(2)
C24 .049(2) .075(3) .042(2) .014(2) .0011(19) -.022(2)
O1 .091(2) .087(2) .0385(16) .001(2) -.0066(15) -.0214(17)
O2 .093(2) .056(2) .068(2) .0184(19) -.0262(18) -.0140(17)
O3 .068(2) .102(3) .080(2) .017(2) -.0190(19) -.042(2)
O4 .109(4) .326(9) .168(5) .102(5) -.061(4) -.192(6)

loop_
_atom_type_symbol
_atom_type_description
_atom_type_scat_dispersion_real
_atom_type_scat_dispersion_imag
_atom_type_scat_source
C C 0.0033 0.0016 'International Tables Vol C Tables 4.2.6.8 and 6.1.1.4'
H H 0.0000 0.0000 'International Tables Vol C Tables 4.2.6.8 and 6.1.1.4'
O O 0.0106 0.0060 'International Tables Vol C Tables 4.2.6.8 and 6.1.1.4'

loop_
_geom_angle_atom_site_label_1
_geom_angle_atom_site_label_2
_geom_angle_atom_site_label_3
_geom_angle
C2 C1 C10 114.3(3)
C2 C1 H1A 108.7
C10 C1 H1A 108.7
C2 C1 H1B 108.7
C10 C1 H1B 108.7
H1A C1 H1B 107.6
C3 C2 C1 112.5(4)
C3 C2 H2A 109.1
C1 C2 H2A 109.1
C3 C2 H2B 109.1
C1 C2 H2B 109.1
H2A C2 H2B 107.8
O1 C3 C4 60.7(3)
O1 C3 C2 116.5(4)
C4 C3 C2 120.3(4)
O1 C3 H3 116.0
C4 C3 H3 116.0
C2 C3 H3 116.0
O1 C4 C3 58.2(3)
O1 C4 C5 114.9(3)
C3 C4 C5 121.5(4)
O1 C4 H4 116.4
C3 C4 H4 116.4
C5 C4 H4 116.4
C4 C5 C6 111.2(4)
C4 C5 C10 114.1(3)
C6 C5 C10 115.9(3)
C4 C5 H5 104.8
C6 C5 H5 104.8
C10 C5 H5 104.8
C7 C6 C5 114.2(4)
C7 C6 H6A 108.7
C5 C6 H6A 108.7
C7 C6 H6B 108.7
C5 C6 H6B 108.7
H6A C6 H6B 107.6
O2 C7 O7A 117.6(3)
O2 C7 C6 122.1(4)
O7A C7 C6 120.4(4)
C7 O7A C8 122.0(3)
O7A C8 C14 102.0(3)
O7A C8 C9 111.0(3)
C14 C8 C9 112.9(3)
O7A C8 H8 110.2
C14 C8 H8 110.2
C9 C8 H8 110.2
C8 C9 C11 112.3(3)
C8 C9 C10 114.2(3)
C11 C9 C10 110.3(3)
C8 C9 H9 106.5
C11 C9 H9 106.5
C10 C9 H9 106.5
C1 C10 C19 107.8(3)
C1 C10 C5 105.3(3)
C19 C10 C5 108.7(4)
C1 C10 C9 110.6(3)
C19 C10 C9 110.7(3)
C5 C10 C9 113.3(3)
C12 C11 C9 117.2(3)
C12 C11 H11A 108.0
C9 C11 H11A 108.0
C12 C11 H11B 108.0
C9 C11 H11B 108.0
H11A C11 H11B 107.2
C13 C12 C11 110.8(3)
C13 C12 H12A 109.5
C11 C12 H12A 109.5
C13 C12 H12B 109.5
C11 C12 H12B 109.5
H12A C12 H12B 108.1
C14 C13 C12 105.5(3)
C14 C13 C18 112.3(3)
C12 C13 C18 111.7(3)
C14 C13 C17 100.8(3)
C12 C13 C17 115.8(3)
C18 C13 C17 110.2(3)
C8 C14 C13 114.0(3)
C8 C14 C15 117.7(3)
C13 C14 C15 105.1(3)
C8 C14 H14 106.5
C13 C14 H14 106.5
C15 C14 H14 106.5
C14 C15 C16 103.9(3)
C14 C15 H15A 111.0
C16 C15 H15A 111.0
C14 C15 H15B 111.0
C16 C15 H15B 111.0
H15A C15 H15B 109.0
C15 C16 C17 107.8(3)
C15 C16 H16A 110.1
C17 C16 H16A 110.1
C15 C16 H16B 110.1
C17 C16 H16B 110.1
H16A C16 H16B 108.5
C20 C17 C16 112.7(3)
C20 C17 C13 118.6(3)
C16 C17 C13 103.2(3)
C20 C17 H17 107.3
C16 C17 H17 107.3
C13 C17 H17 107.3
C13 C18 H18A 109.5
C13 C18 H18B 109.5
H18A C18 H18B 109.5
C13 C18 H18C 109.5
H18A C18 H18C 109.5
H18B C18 H18C 109.5
C10 C19 H19A 109.5
C10 C19 H19B 109.5
H19A C19 H19B 109.5
C10 C19 H19C 109.5
H19A C19 H19C 109.5
H19B C19 H19C 109.5
C21 C20 C22 110.1(3)
C21 C20 C17 113.2(3)
C22 C20 C17 112.0(3)
C21 C20 H20 107.1
C22 C20 H20 107.1
C17 C20 H20 107.1
C20 C21 H21A 109.5
C20 C21 H21B 109.5
H21A C21 H21B 109.5
C20 C21 H21C 109.5
H21A C21 H21C 109.5
H21B C21 H21C 109.5
C23 C22 C20 115.9(3)
C23 C22 H22A 108.3
C20 C22 H22A 108.3
C23 C22 H22B 108.3
C20 C22 H22B 108.3
H22A C22 H22B 107.4
C24 C23 C22 111.7(3)
C24 C23 H23A 109.3
C22 C23 H23A 109.3
C24 C23 H23B 109.3
C22 C23 H23B 109.3
H23A C23 H23B 107.9
O4 C24 O3 119.2(4)
O4 C24 C23 125.1(5)
O3 C24 C23 115.7(4)
C3 O1 C4 61.1(3)
C24 O3 H3A 109.5

loop_
_geom_bond_atom_site_label_1
_geom_bond_atom_site_label_2
_geom_bond_site_symmetry_2
_geom_bond_distance
_geom_bond_publ_flag
C1 C2 . 1.518(6) ?
C1 C10 . 1.532(5) ?
C1 H1A . .9700 ?
C1 H1B . .9700 ?
C2 C3 . 1.485(7) ?
C2 H2A . .9700 ?
C2 H2B . .9700 ?
C3 O1 . 1.419(6) ?
C3 C4 . 1.461(7) ?
C3 H3 . .9800 ?
C4 O1 . 1.455(5) ?
C4 C5 . 1.506(6) ?
C4 H4 . .9800 ?
C5 C6 . 1.541(6) ?
C5 C10 . 1.556(6) ?
C5 H5 . .9800 ?
C6 C7 . 1.492(5) ?
C6 H6A . .9700 ?
C6 H6B . .9700 ?
C7 O2 . 1.217(5) ?
C7 O7A . 1.309(5) ?
O7A C8 . 1.482(5) ?
C8 C14 . 1.500(5) ?
C8 C9 . 1.531(5) ?
C8 H8 . .9800 ?
C9 C11 . 1.539(6) ?
C9 C10 . 1.566(5) ?
C9 H9 . .9800 ?
C10 C19 . 1.532(5) ?
C11 C12 . 1.534(5) ?
C11 H11A . .9700 ?
C11 H11B . .9700 ?
C12 C13 . 1.530(5) ?
C12 H12A . .9700 ?
C12 H12B . .9700 ?
C13 C14 . 1.522(6) ?
C13 C18 . 1.539(5) ?
C13 C17 . 1.565(5) ?
C14 C15 . 1.532(5) ?
C14 H14 . .9800 ?
C15 C16 . 1.531(6) ?
C15 H15A . .9700 ?
C15 H15B . .9700 ?
C16 C17 . 1.547(6) ?
C16 H16A . .9700 ?
C16 H16B . .9700 ?
C17 C20 . 1.544(5) ?
C17 H17 . .9800 ?
C18 H18A . .9600 ?
C18 H18B . .9600 ?
C18 H18C . .9600 ?
C19 H19A . .9600 ?
C19 H19B . .9600 ?
C19 H19C . .9600 ?
C20 C21 . 1.519(6) ?
C20 C22 . 1.541(5) ?
C20 H20 . .9800 ?
C21 H21A . .9600 ?
C21 H21B . .9600 ?
C21 H21C . .9600 ?
C22 C23 . 1.509(6) ?
C22 H22A . .9700 ?
C22 H22B . .9700 ?
C23 C24 . 1.498(5) ?
C23 H23A . .9700 ?
C23 H23B . .9700 ?
C24 O4 . 1.152(6) ?
C24 O3 . 1.253(5) ?
O3 H3A . .8200 ?

loop_
_geom_hbond_atom_site_label_D
_geom_hbond_atom_site_label_H
_geom_hbond_atom_site_label_A
_geom_hbond_site_symmetry_A
_geom_hbond_distance_DH
_geom_hbond_distance_HA
_geom_hbond_distance_DA
_geom_hbond_angle_DHA
O3 H3A O2 2_756 0.82 1.97 2.733(4) 155.4

loop_
_geom_torsion_atom_site_label_1
_geom_torsion_atom_site_label_2
_geom_torsion_atom_site_label_3
_geom_torsion_atom_site_label_4
_geom_torsion
C10 C1 C2 C3 49.4(5)
C1 C2 C3 O1 53.4(5)
C1 C2 C3 C4 -16.6(5)
C2 C3 C4 O1 105.4(4)
O1 C3 C4 C5 -101.7(4)
C2 C3 C4 C5 3.7(6)
O1 C4 C5 C6 138.7(4)
C3 C4 C5 C6 -154.6(4)
O1 C4 C5 C10 -87.9(4)
C3 C4 C5 C10 -21.2(5)
C4 C5 C6 C7 52.4(5)
C10 C5 C6 C7 -80.0(5)
C5 C6 C7 O2 -122.1(5)
C5 C6 C7 O7A 57.4(6)
O2 C7 O7A C8 -164.9(4)
C6 C7 O7A C8 15.6(5)
C7 O7A C8 C14 159.9(3)
C7 O7A C8 C9 -79.5(4)
O7A C8 C9 C11 -153.5(3)
C14 C8 C9 C11 -39.6(4)
O7A C8 C9 C10 79.9(4)
C14 C8 C9 C10 -166.2(3)
C2 C1 C10 C19 179.2(4)
C2 C1 C10 C5 -64.9(4)
C2 C1 C10 C9 58.0(4)
C4 C5 C10 C1 48.6(4)
C6 C5 C10 C1 179.7(3)
C4 C5 C10 C19 163.9(3)
C6 C5 C10 C19 -64.9(4)
C4 C5 C10 C9 -72.5(4)
C6 C5 C10 C9 58.6(4)
C8 C9 C10 C1 -174.0(3)
C11 C9 C10 C1 58.4(4)
C8 C9 C10 C19 66.5(4)
C11 C9 C10 C19 -61.1(4)
C8 C9 C10 C5 -56.0(4)
C11 C9 C10 C5 176.4(3)
C8 C9 C11 C12 38.1(5)
C10 C9 C11 C12 166.7(3)
C9 C11 C12 C13 -49.5(5)
C11 C12 C13 C14 59.0(4)
C11 C12 C13 C18 -63.3(4)
C11 C12 C13 C17 169.5(3)
O7A C8 C14 C13 175.4(3)
C9 C8 C14 C13 56.2(4)
O7A C8 C14 C15 -60.9(4)
C9 C8 C14 C15 179.9(3)
C12 C13 C14 C8 -64.9(4)
C18 C13 C14 C8 57.0(4)
C17 C13 C14 C8 174.2(3)
C12 C13 C14 C15 164.8(3)
C18 C13 C14 C15 -73.3(4)
C17 C13 C14 C15 43.9(3)
C8 C14 C15 C16 -160.5(3)
C13 C14 C15 C16 -32.4(4)
C14 C15 C16 C17 7.6(4)
C15 C16 C17 C20 148.0(3)
C15 C16 C17 C13 18.9(4)
C14 C13 C17 C20 -163.3(3)
C12 C13 C17 C20 83.5(4)
C18 C13 C17 C20 -44.4(4)
C14 C13 C17 C16 -37.9(3)
C12 C13 C17 C16 -151.1(3)
C18 C13 C17 C16 80.9(4)
C16 C17 C20 C21 -179.1(3)
C13 C17 C20 C21 -58.4(4)
C16 C17 C20 C22 55.7(4)
C13 C17 C20 C22 176.4(3)
C21 C20 C22 C23 -67.9(4)
C17 C20 C22 C23 59.0(5)
C20 C22 C23 C24 170.0(4)
C22 C23 C24 O4 -62.2(9)
C22 C23 C24 O3 121.3(5)
C2 C3 O1 C4 -111.5(5)
C5 C4 O1 C3 112.9(5)

loop_
_cod_related_entry_id
_cod_related_entry_database
_cod_related_entry_code
1 ChemSpider 21183062
